data_8105525
loop_
_publ_author_name
'Ren, Zong-Li'
'Mu, Hao-Ran'
'An, Xiao-Xin'
'Peng, Yun-Dong'
'Dong, Wen-Kui'

_publ_section_title
;
 Synthesis and crystal structure of bis(\m2-acetato-\k2
 O:O&#x2032;)--bis(\m2--(8-(2-oxidophenyl)-3,6-dioxa-2,7-diazaocta-1,7-dien-1-yl)naphthalen-2-olato-\k6
 O:O,N,N&#x2032;,O&#x2032;:O&#x2032;)tricobalt(II), C44H38Co3N4O12
;
_journal_issue 1
_journal_name_full 'Zeitschrift f\"ur Kristallographie - New Crystal Structures'
_journal_page_first 15
_journal_page_last 17
_journal_paper_doi 10.1515/ncrs-2017-0394
_journal_volume 234
_journal_year 2018
_chemical_formula_moiety 'C44 H38 Co3 N4 O12'
_chemical_formula_sum 'C44 H38 Co3 N4 O12'
_chemical_formula_weight 991.57
_space_group_crystal_system monoclinic
_space_group_IT_number 15
_space_group_name_Hall '-C 2yc'
_space_group_name_H-M_alt 'C 1 2/c 1'
_atom_sites_solution_hydrogens geom
_atom_sites_solution_primary iterative
_atom_sites_solution_secondary difmap
_cell_angle_alpha 90.00
_cell_angle_beta 107.916(6)
_cell_angle_gamma 90.00
_cell_formula_units_Z 4
_cell_length_a 16.1982(8)
_cell_length_b 14.1334(7)
_cell_length_c 18.7433(11)
_cell_measurement_reflns_used 1466
_cell_measurement_temperature 173.00(10)
_cell_measurement_theta_max 24.4710
_cell_measurement_theta_min 3.8340
_cell_volume 4082.9(4)
_computing_cell_refinement
;
CrysAlisPro, Agilent Technologies,
Version 1.171.36.28 (release 01-02-2013 CrysAlis171 .NET)
(compiled Feb  1 2013,16:14:44)
;
_computing_data_collection
;
CrysAlisPro, Agilent Technologies,
Version 1.171.36.28 (release 01-02-2013 CrysAlis171 .NET)
(compiled Feb  1 2013,16:14:44)
;
_computing_data_reduction
;
CrysAlisPro, Agilent Technologies,
Version 1.171.36.28 (release 01-02-2013 CrysAlis171 .NET)
(compiled Feb  1 2013,16:14:44)
;
_computing_molecular_graphics 'Olex2 (Dolomanov et al., 2009)'
_computing_publication_material 'Olex2 (Dolomanov et al., 2009)'
_computing_structure_refinement 'ShelXL (Sheldrick, 2015)'
_computing_structure_solution
;
Superflip (Palatinus & Chapuis, 2007;Palatinus & van der Lee, 2008;
Palatinus et al., 2012)
;
_diffrn_ambient_temperature 173.00(10)
_diffrn_detector_area_resol_mean 16.0733
_diffrn_measured_fraction_theta_full 0.998
_diffrn_measured_fraction_theta_max 0.998
_diffrn_measurement_details
;
#__ type_ start__ end____ width___ exp.time_
  1 omega  -89.00  -58.00   1.0000   10.0000
omega____ theta____ kappa____ phi______ frames
    -      -19.3492  178.0000 -150.0000 31

#__ type_ start__ end____ width___ exp.time_
  2 omega   42.00   95.00   1.0000   10.0000
omega____ theta____ kappa____ phi______ frames
    -       22.6305  178.0000 -150.0000 53

#__ type_ start__ end____ width___ exp.time_
  3 omega   14.00   73.00   1.0000   10.0000
omega____ theta____ kappa____ phi______ frames
    -       22.6305   57.0000 -150.0000 59

#__ type_ start__ end____ width___ exp.time_
  4 omega    8.00   92.00   1.0000   10.0000
omega____ theta____ kappa____ phi______ frames
    -       22.6305   57.0000  -60.0000 84

#__ type_ start__ end____ width___ exp.time_
  5 omega   48.00   84.00   1.0000   10.0000
omega____ theta____ kappa____ phi______ frames
    -       22.6305  178.0000  120.0000 36
;
_diffrn_measurement_device_type 'SuperNova, Dual, Cu at zero, Eos'
_diffrn_measurement_method '\w scans'
_diffrn_orient_matrix_UB_11 -0.0199200000
_diffrn_orient_matrix_UB_12 0.0447643000
_diffrn_orient_matrix_UB_13 -0.0004390000
_diffrn_orient_matrix_UB_21 0.0143707000
_diffrn_orient_matrix_UB_22 0.0007109000
_diffrn_orient_matrix_UB_23 0.0397513000
_diffrn_orient_matrix_UB_31 0.0389388000
_diffrn_orient_matrix_UB_32 0.0226978000
_diffrn_orient_matrix_UB_33 -0.0004101000
_diffrn_radiation_monochromator mirror
_diffrn_radiation_type MoK\a
_diffrn_radiation_wavelength 0.71073
_diffrn_reflns_av_R_equivalents 0.0587
_diffrn_reflns_av_unetI/netI 0.0948
_diffrn_reflns_limit_h_max 19
_diffrn_reflns_limit_h_min -19
_diffrn_reflns_limit_k_max 17
_diffrn_reflns_limit_k_min -16
_diffrn_reflns_limit_l_max 23
_diffrn_reflns_limit_l_min -21
_diffrn_reflns_number 8736
_diffrn_reflns_theta_full 26.02
_diffrn_reflns_theta_max 26.02
_diffrn_reflns_theta_min 3.30
_diffrn_source 'SuperNova (Mo) X-ray Source'
_exptl_absorpt_coefficient_mu 1.276
_exptl_absorpt_correction_T_max 1.00000
_exptl_absorpt_correction_T_min 0.98728
_exptl_absorpt_correction_type multi-scan
_exptl_absorpt_process_details
;
CrysAlisPro, Agilent Technologies,
Version 1.171.36.28 (release 01-02-2013 CrysAlis171 .NET)
(compiled Feb  1 2013,16:14:44)
Empirical absorption correction using spherical harmonics,
 implemented in SCALE3 ABSPACK scaling algorithm.
;
_exptl_crystal_colour 'clear dark brown'
_exptl_crystal_colour_lustre clear
_exptl_crystal_colour_modifier dark
_exptl_crystal_colour_primary brown
_exptl_crystal_density_diffrn 1.613
_exptl_crystal_density_method 'not measured'
_exptl_crystal_description block
_exptl_crystal_F_000 2028
_exptl_crystal_size_max 0.15
_exptl_crystal_size_mid 0.14
_exptl_crystal_size_min 0.12
_refine_diff_density_max 0.599
_refine_diff_density_min -0.381
_refine_diff_density_rms 0.091
_refine_ls_extinction_method none
_refine_ls_goodness_of_fit_ref 1.059
_refine_ls_hydrogen_treatment constr
_refine_ls_matrix_type full
_refine_ls_number_parameters 286
_refine_ls_number_reflns 4011
_refine_ls_number_restraints 0
_refine_ls_restrained_S_all 1.059
_refine_ls_R_factor_all 0.1029
_refine_ls_R_factor_gt 0.0639
_refine_ls_shift/su_max 0.001
_refine_ls_shift/su_mean 0.000
_refine_ls_structure_factor_coef Fsqd
_refine_ls_weighting_details 'calc w=1/[\s^2^(Fo^2^)+(0.0483P)^2^+6.7546P] where P=(Fo^2^+2Fc^2^)/3'
_refine_ls_weighting_scheme calc
_refine_ls_wR_factor_gt 0.1323
_refine_ls_wR_factor_ref 0.1538
_reflns_number_gt 2647
_reflns_number_total 4011
_reflns_threshold_expression >2sigma(I)
_cod_data_source_file suppl_ncrs-2017-0394_suppl.cif
_cod_data_source_block w75
_cod_database_code 8105525
_reflns_odcompleteness_completeness 99.73
_reflns_odcompleteness_iscentric 1
_reflns_odcompleteness_theta 26.32
_olex2_refinement_description
;
1. Fixed Uiso
 At 1.2 times of:
  All C(H) groups, All C(H,H) groups
 At 1.5 times of:
  All C(H,H,H) groups
2.a Secondary CH2 refined with riding coordinates:
 C12(H12A,H12B), C13(H13A,H13B)
2.b Aromatic/amide H refined with riding coordinates:
 C2(H2), C3(H3), C5(H5), C6(H6), C7(H7), C8(H8), C11(H11), C14(H14), C16(H16),
 C17(H17), C18(H18), C19(H19)
2.c Idealised Me refined as rotating group:
 C35(H35A,H35B,H35C)
;
_olex2_date_sample_data_collection 2017-09-28
_olex2_submission_special_instructions 'No special instructions were received'

loop_
_space_group_symop_id
_space_group_symop_operation_xyz
1 'x, y, z'
2 '-x, y, -z+1/2'
3 'x+1/2, y+1/2, z'
4 '-x+1/2, y+1/2, -z+1/2'
5 '-x, -y, -z'
6 'x, -y, z-1/2'
7 '-x+1/2, -y+1/2, -z'
8 'x+1/2, -y+1/2, z-1/2'

loop_
_atom_site_label
_atom_site_type_symbol
_atom_site_fract_x
_atom_site_fract_y
_atom_site_fract_z
_atom_site_U_iso_or_equiv
_atom_site_adp_type
_atom_site_occupancy
_atom_site_calc_flag
_atom_site_disorder_assembly
_atom_site_disorder_group
_atom_site_site_symmetry_order
_atom_site_refinement_flags_posn
_atom_site_refinement_flags_adp
_atom_site_refinement_flags_occupancy
Co1 Co 0.80705(4) 0.54422(5) 0.72795(4) 0.0333(2) Uani 1 d . . 1 . . .
Co2 Co 1.0000 0.55716(7) 0.7500 0.0285(3) Uani 1 d . . 2 S T P
O1 O 0.8915(2) 0.6495(2) 0.71277(19) 0.0320(8) Uani 1 d . . 1 . . .
O2 O 0.6248(2) 0.5924(3) 0.6443(2) 0.0449(10) Uani 1 d . . 1 . . .
O3 O 0.6503(3) 0.4233(3) 0.7370(3) 0.0596(13) Uani 1 d . . 1 . . .
O4 O 0.8958(2) 0.4615(2) 0.7107(2) 0.0342(8) Uani 1 d . . 1 . . .
O5 O 0.8416(2) 0.5734(3) 0.8367(2) 0.0444(10) Uani 1 d . . 1 . . .
O6 O 0.9841(2) 0.5629(2) 0.85507(19) 0.0350(9) Uani 1 d . . 1 . . .
N1 N 0.7113(3) 0.6306(3) 0.6691(2) 0.0363(11) Uani 1 d . . 1 . . .
N2 N 0.7294(3) 0.4239(4) 0.7188(3) 0.0449(12) Uani 1 d . . 1 . . .
C1 C 0.8771(3) 0.7209(3) 0.6664(3) 0.0298(12) Uani 1 d . . 1 . . .
C1AA C 0.9201(4) 0.5826(4) 0.8764(3) 0.0363(13) Uani 1 d . . 1 . . .
C2 C 0.9495(3) 0.7706(3) 0.6558(3) 0.0333(12) Uani 1 d . . 1 . . .
H2 H 1.0053 0.7506 0.6819 0.040 Uiso 1 calc . . 1 R . .
C3 C 0.9396(4) 0.8460(4) 0.6089(3) 0.0378(13) Uani 1 d . . 1 . . .
H3 H 0.9886 0.8766 0.6043 0.045 Uiso 1 calc . . 1 R . .
C4 C 0.8557(4) 0.8790(4) 0.5668(3) 0.0370(13) Uani 1 d . . 1 . . .
C5 C 0.8475(5) 0.9566(4) 0.5187(3) 0.0560(17) Uani 1 d . . 1 . . .
H5 H 0.8971 0.9859 0.5141 0.067 Uiso 1 calc . . 1 R . .
C6 C 0.7668(5) 0.9900(5) 0.4779(4) 0.0592(18) Uani 1 d . . 1 . . .
H6 H 0.7615 1.0417 0.4462 0.071 Uiso 1 calc . . 1 R . .
C7 C 0.6925(5) 0.9446(5) 0.4852(4) 0.0643(19) Uani 1 d . . 1 . . .
H7 H 0.6377 0.9653 0.4569 0.077 Uiso 1 calc . . 1 R . .
C8 C 0.7001(4) 0.8702(4) 0.5336(3) 0.0515(16) Uani 1 d . . 1 . . .
H8 H 0.6500 0.8429 0.5387 0.062 Uiso 1 calc . . 1 R . .
C9 C 0.7816(3) 0.8331(4) 0.5762(3) 0.0345(13) Uani 1 d . . 1 . . .
C10 C 0.7917(3) 0.7525(3) 0.6257(3) 0.0314(12) Uani 1 d . . 1 . . .
C11 C 0.7168(3) 0.7023(4) 0.6276(3) 0.0347(13) Uani 1 d . . 1 . . .
H11 H 0.6645 0.7237 0.5948 0.042 Uiso 1 calc . . 1 R . .
C12 C 0.5900(4) 0.5809(5) 0.7051(4) 0.0530(17) Uani 1 d . . 1 . . .
H12A H 0.5302 0.5605 0.6847 0.064 Uiso 1 calc . . 1 R . .
H12B H 0.5896 0.6423 0.7281 0.064 Uiso 1 calc . . 1 R . .
C13 C 0.6361(4) 0.5127(5) 0.7654(4) 0.0542(17) Uani 1 d . . 1 . . .
H13A H 0.6916 0.5395 0.7938 0.065 Uiso 1 calc . . 1 R . .
H13B H 0.6022 0.5040 0.7994 0.065 Uiso 1 calc . . 1 R . .
C14 C 0.7415(4) 0.3444(4) 0.6930(4) 0.0508(17) Uani 1 d . . 1 . . .
H14 H 0.6997 0.2981 0.6897 0.061 Uiso 1 calc . . 1 R . .
C15 C 0.8152(4) 0.3192(4) 0.6681(3) 0.0436(15) Uani 1 d . . 1 . . .
C16 C 0.8105(4) 0.2319(4) 0.6312(4) 0.0604(19) Uani 1 d . . 1 . . .
H16 H 0.7622 0.1935 0.6253 0.073 Uiso 1 calc . . 1 R . .
C17 C 0.8756(5) 0.2020(5) 0.6038(4) 0.064(2) Uani 1 d . . 1 . . .
H17 H 0.8705 0.1451 0.5778 0.077 Uiso 1 calc . . 1 R . .
C18 C 0.9478(5) 0.2568(4) 0.6150(3) 0.0531(17) Uani 1 d . . 1 . . .
H18 H 0.9927 0.2357 0.5978 0.064 Uiso 1 calc . . 1 R . .
C19 C 0.9558(4) 0.3436(4) 0.6518(3) 0.0406(14) Uani 1 d . . 1 . . .
H19 H 1.0059 0.3795 0.6593 0.049 Uiso 1 calc . . 1 R . .
C20 C 0.8883(3) 0.3770(3) 0.6775(3) 0.0324(12) Uani 1 d . . 1 . . .
C35 C 0.9373(4) 0.6194(5) 0.9549(3) 0.0596(18) Uani 1 d . . 1 . . .
H35A H 0.9470 0.6864 0.9556 0.089 Uiso 1 calc . . 1 GR . .
H35B H 0.9878 0.5888 0.9876 0.089 Uiso 1 calc . . 1 GR . .
H35C H 0.8882 0.6064 0.9718 0.089 Uiso 1 calc . . 1 GR . .

loop_
_atom_site_aniso_label
_atom_site_aniso_U_11
_atom_site_aniso_U_22
_atom_site_aniso_U_33
_atom_site_aniso_U_23
_atom_site_aniso_U_13
_atom_site_aniso_U_12
Co1 0.0214(4) 0.0424(4) 0.0367(4) 0.0049(3) 0.0098(3) 0.0032(3)
Co2 0.0196(5) 0.0339(6) 0.0320(6) 0.000 0.0080(4) 0.000
O1 0.025(2) 0.036(2) 0.034(2) 0.0081(17) 0.0073(15) 0.0015(16)
O2 0.020(2) 0.065(3) 0.047(2) 0.012(2) 0.0067(17) 0.0015(19)
O3 0.028(2) 0.068(3) 0.087(4) 0.029(3) 0.024(2) 0.001(2)
O4 0.028(2) 0.037(2) 0.039(2) -0.0043(17) 0.0120(16) -0.0071(16)
O5 0.032(2) 0.064(3) 0.039(2) 0.002(2) 0.0133(18) 0.0091(19)
O6 0.029(2) 0.045(2) 0.032(2) -0.0025(17) 0.0105(16) 0.0050(17)
N1 0.020(2) 0.045(3) 0.043(3) 0.006(2) 0.007(2) 0.005(2)
N2 0.025(3) 0.055(3) 0.053(3) 0.018(3) 0.009(2) -0.001(2)
C1 0.026(3) 0.032(3) 0.033(3) 0.000(2) 0.011(2) 0.004(2)
C1AA 0.039(4) 0.040(3) 0.030(3) 0.004(2) 0.012(3) 0.005(3)
C2 0.029(3) 0.037(3) 0.032(3) -0.003(2) 0.006(2) 0.001(2)
C3 0.043(4) 0.033(3) 0.041(3) 0.000(3) 0.018(3) -0.007(3)
C4 0.051(4) 0.027(3) 0.031(3) -0.007(2) 0.008(3) 0.004(3)
C5 0.072(5) 0.051(4) 0.043(4) 0.003(3) 0.015(3) -0.005(4)
C6 0.074(5) 0.049(4) 0.048(4) 0.010(3) 0.010(4) 0.013(4)
C7 0.066(5) 0.059(4) 0.058(5) 0.002(4) 0.007(4) 0.011(4)
C8 0.055(4) 0.043(4) 0.054(4) -0.002(3) 0.014(3) 0.005(3)
C9 0.034(3) 0.032(3) 0.032(3) -0.003(2) 0.003(2) 0.009(2)
C10 0.032(3) 0.032(3) 0.030(3) -0.002(2) 0.009(2) 0.004(2)
C11 0.028(3) 0.040(3) 0.034(3) 0.001(3) 0.005(2) 0.010(2)
C12 0.026(3) 0.079(4) 0.058(4) 0.021(4) 0.021(3) 0.002(3)
C13 0.037(4) 0.082(5) 0.053(4) 0.026(4) 0.028(3) 0.009(3)
C14 0.031(4) 0.040(4) 0.071(5) 0.014(3) 0.001(3) -0.005(3)
C15 0.039(4) 0.028(3) 0.053(4) 0.006(3) -0.002(3) 0.001(3)
C16 0.041(4) 0.034(3) 0.091(6) -0.003(3) -0.003(4) -0.004(3)
C17 0.072(5) 0.041(4) 0.067(5) -0.020(3) 0.004(4) -0.004(4)
C18 0.075(5) 0.044(4) 0.039(4) 0.007(3) 0.015(3) 0.020(3)
C19 0.052(4) 0.036(3) 0.033(3) 0.003(3) 0.011(3) 0.002(3)
C20 0.036(3) 0.025(3) 0.030(3) 0.002(2) 0.002(2) -0.003(2)
C35 0.055(4) 0.080(5) 0.047(4) -0.007(4) 0.020(3) -0.002(4)

loop_
_atom_type_symbol
_atom_type_description
_atom_type_scat_dispersion_real
_atom_type_scat_dispersion_imag
_atom_type_scat_source
C C 0.0033 0.0016 'International Tables Vol C Tables 4.2.6.8 and 6.1.1.4'
H H 0.0000 0.0000 'International Tables Vol C Tables 4.2.6.8 and 6.1.1.4'
Co Co 0.3494 0.9721 'International Tables Vol C Tables 4.2.6.8 and 6.1.1.4'
N N 0.0061 0.0033 'International Tables Vol C Tables 4.2.6.8 and 6.1.1.4'
O O 0.0106 0.0060 'International Tables Vol C Tables 4.2.6.8 and 6.1.1.4'

loop_
_geom_angle_atom_site_label_1
_geom_angle_atom_site_label_2
_geom_angle_atom_site_label_3
_geom_angle
_geom_angle_site_symmetry_1
_geom_angle_site_symmetry_3
O4 Co1 O1 81.87(13) . .
O4 Co1 O5 107.78(15) . .
O4 Co1 N1 138.80(17) . .
O4 Co1 N2 87.37(17) . .
O5 Co1 O1 90.13(15) . .
O5 Co1 N1 111.28(17) . .
O5 Co1 N2 103.03(18) . .
N1 Co1 O1 85.40(15) . .
N1 Co1 N2 96.11(18) . .
N2 Co1 O1 165.08(17) . .
O1 Co2 O1 104.31(18) 2_756 .
O4 Co2 O1 77.70(13) 2_756 2_756
O4 Co2 O1 77.70(13) . .
O4 Co2 O1 177.30(13) 2_756 .
O4 Co2 O1 177.30(13) . 2_756
O4 Co2 O4 100.35(19) . 2_756
O6 Co2 O1 89.76(13) . 2_756
O6 Co2 O1 89.76(13) 2_756 .
O6 Co2 O1 87.48(13) 2_756 2_756
O6 Co2 O1 87.47(13) . .
O6 Co2 O4 90.74(13) . 2_756
O6 Co2 O4 90.74(13) 2_756 .
O6 Co2 O4 92.15(13) . .
O6 Co2 O4 92.15(13) 2_756 2_756
O6 Co2 O6 175.49(19) 2_756 .
Co1 O1 Co2 91.60(13) . .
C1 O1 Co1 130.4(3) . .
C1 O1 Co2 130.8(3) . .
C12 O2 N1 111.7(4) . .
C13 O3 N2 110.3(4) . .
Co1 O4 Co2 96.24(14) . .
C20 O4 Co1 130.3(3) . .
C20 O4 Co2 133.2(3) . .
C1AA O5 Co1 122.7(3) . .
C1AA O6 Co2 132.2(4) . .
O2 N1 Co1 117.2(3) . .
C11 N1 Co1 128.3(4) . .
C11 N1 O2 109.9(4) . .
O3 N2 Co1 123.2(4) . .
C14 N2 Co1 126.6(4) . .
C14 N2 O3 110.1(5) . .
O1 C1 C2 119.0(4) . .
O1 C1 C10 122.8(4) . .
C2 C1 C10 118.1(5) . .
O5 C1AA C35 117.4(5) . .
O6 C1AA O5 124.7(5) . .
O6 C1AA C35 117.8(5) . .
C1 C2 H2 118.8 . .
C3 C2 C1 122.4(5) . .
C3 C2 H2 118.8 . .
C2 C3 H3 119.4 . .
C2 C3 C4 121.1(5) . .
C4 C3 H3 119.4 . .
C5 C4 C3 119.9(6) . .
C5 C4 C9 121.4(6) . .
C9 C4 C3 118.8(5) . .
C4 C5 H5 119.7 . .
C6 C5 C4 120.7(7) . .
C6 C5 H5 119.7 . .
C5 C6 H6 120.5 . .
C5 C6 C7 119.0(6) . .
C7 C6 H6 120.5 . .
C6 C7 H7 119.7 . .
C8 C7 C6 120.6(7) . .
C8 C7 H7 119.7 . .
C7 C8 H8 118.8 . .
C7 C8 C9 122.4(6) . .
C9 C8 H8 118.8 . .
C4 C9 C10 120.4(5) . .
C8 C9 C4 116.0(5) . .
C8 C9 C10 123.7(5) . .
C1 C10 C9 119.2(5) . .
C11 C10 C1 121.8(5) . .
C11 C10 C9 118.9(5) . .
N1 C11 C10 128.6(5) . .
N1 C11 H11 115.7 . .
C10 C11 H11 115.7 . .
O2 C12 H12A 108.1 . .
O2 C12 H12B 108.1 . .
O2 C12 C13 116.6(5) . .
H12A C12 H12B 107.3 . .
C13 C12 H12A 108.1 . .
C13 C12 H12B 108.1 . .
O3 C13 C12 113.0(6) . .
O3 C13 H13A 109.0 . .
O3 C13 H13B 109.0 . .
C12 C13 H13A 109.0 . .
C12 C13 H13B 109.0 . .
H13A C13 H13B 107.8 . .
N2 C14 H14 117.3 . .
N2 C14 C15 125.5(5) . .
C15 C14 H14 117.3 . .
C16 C15 C14 116.6(6) . .
C16 C15 C20 119.4(6) . .
C20 C15 C14 124.1(5) . .
C15 C16 H16 119.3 . .
C17 C16 C15 121.5(6) . .
C17 C16 H16 119.3 . .
C16 C17 H17 120.4 . .
C18 C17 C16 119.2(6) . .
C18 C17 H17 120.4 . .
C17 C18 H18 119.3 . .
C17 C18 C19 121.4(6) . .
C19 C18 H18 119.3 . .
C18 C19 H19 119.9 . .
C18 C19 C20 120.2(6) . .
C20 C19 H19 119.9 . .
O4 C20 C15 122.2(5) . .
O4 C20 C19 119.5(5) . .
C19 C20 C15 118.4(5) . .
C1AA C35 H35A 109.5 . .
C1AA C35 H35B 109.5 . .
C1AA C35 H35C 109.5 . .
H35A C35 H35B 109.5 . .
H35A C35 H35C 109.5 . .
H35B C35 H35C 109.5 . .

loop_
_geom_bond_atom_site_label_1
_geom_bond_atom_site_label_2
_geom_bond_distance
_geom_bond_site_symmetry_2
Co1 O1 2.099(3) .
Co1 O4 1.955(3) .
Co1 O5 1.984(4) .
Co1 N1 2.015(4) .
Co1 N2 2.091(5) .
Co2 O1 2.127(3) 2_756
Co2 O1 2.127(3) .
Co2 O4 2.111(3) .
Co2 O4 2.111(3) 2_756
Co2 O6 2.065(3) 2_756
Co2 O6 2.065(3) .
O1 C1 1.306(6) .
O2 N1 1.440(5) .
O2 C12 1.427(6) .
O3 N2 1.423(6) .
O3 C13 1.417(7) .
O4 C20 1.334(6) .
O5 C1AA 1.267(6) .
O6 C1AA 1.252(6) .
N1 C11 1.296(6) .
N2 C14 1.261(7) .
C1 C2 1.433(7) .
C1 C10 1.430(7) .
C1AA C35 1.504(8) .
C2 H2 0.9300 .
C2 C3 1.359(7) .
C3 H3 0.9300 .
C3 C4 1.424(7) .
C4 C5 1.400(7) .
C4 C9 1.422(7) .
C5 H5 0.9300 .
C5 C6 1.380(9) .
C6 H6 0.9300 .
C6 C7 1.406(9) .
C7 H7 0.9300 .
C7 C8 1.369(8) .
C8 H8 0.9300 .
C8 C9 1.416(8) .
C9 C10 1.447(7) .
C10 C11 1.415(7) .
C11 H11 0.9300 .
C12 H12A 0.9700 .
C12 H12B 0.9700 .
C12 C13 1.499(8) .
C13 H13A 0.9700 .
C13 H13B 0.9700 .
C14 H14 0.9300 .
C14 C15 1.455(8) .
C15 C16 1.404(8) .
C15 C20 1.404(7) .
C16 H16 0.9300 .
C16 C17 1.375(9) .
C17 H17 0.9300 .
C17 C18 1.364(9) .
C18 H18 0.9300 .
C18 C19 1.394(7) .
C19 H19 0.9300 .
C19 C20 1.406(7) .
C35 H35A 0.9600 .
C35 H35B 0.9600 .
C35 H35C 0.9600 .

loop_
_geom_torsion_atom_site_label_1
_geom_torsion_atom_site_label_2
_geom_torsion_atom_site_label_3
_geom_torsion_atom_site_label_4
_geom_torsion
_geom_torsion_site_symmetry_1
_geom_torsion_site_symmetry_2
_geom_torsion_site_symmetry_3
_geom_torsion_site_symmetry_4
Co1 O1 C1 C2 -166.5(3) . . . .
Co1 O1 C1 C10 13.9(7) . . . .
Co1 O4 C20 C15 -19.6(7) . . . .
Co1 O4 C20 C19 161.2(4) . . . .
Co1 O5 C1AA O6 -9.6(8) . . . .
Co1 O5 C1AA C35 170.8(4) . . . .
Co1 N1 C11 C10 -15.9(8) . . . .
Co1 N2 C14 C15 3.6(9) . . . .
Co2 O1 C1 C2 -25.1(7) . . . .
Co2 O1 C1 C10 155.4(3) . . . .
Co2 O4 C20 C15 168.7(4) . . . .
Co2 O4 C20 C19 -10.6(7) . . . .
Co2 O6 C1AA O5 25.3(8) . . . .
Co2 O6 C1AA C35 -155.0(4) . . . .
O1 Co1 O4 Co2 27.12(14) . . . .
O1 Co1 O4 C20 -146.8(4) . . . .
O1 Co1 O5 C1AA -47.2(4) . . . .
O1 Co1 N1 O2 169.0(3) . . . .
O1 Co1 N1 C11 15.8(5) . . . .
O1 Co1 N2 O3 -146.2(5) . . . .
O1 Co1 N2 C14 29.2(10) . . . .
O1 Co2 O1 Co1 -156.88(16) 2_756 . . .
O1 Co2 O1 C1 51.5(4) 2_756 . . .
O1 Co2 O4 Co1 -165(3) 2_756 . . .
O1 Co2 O4 Co1 -27.12(14) . . . .
O1 Co2 O4 C20 146.6(4) . . . .
O1 Co2 O4 C20 8(3) 2_756 . . .
O1 Co2 O6 C1AA 22.5(5) . . . .
O1 Co2 O6 C1AA 126.8(5) 2_756 . . .
O1 C1 C2 C3 -179.5(5) . . . .
O1 C1 C10 C9 179.1(4) . . . .
O1 C1 C10 C11 -6.2(7) . . . .
O2 N1 C11 C10 -170.7(5) . . . .
O2 C12 C13 O3 -50.5(7) . . . .
O3 N2 C14 C15 179.6(5) . . . .
O4 Co1 O1 Co2 -26.74(14) . . . .
O4 Co1 O1 C1 125.1(4) . . . .
O4 Co1 O5 C1AA 34.3(4) . . . .
O4 Co1 N1 O2 96.9(4) . . . .
O4 Co1 N1 C11 -56.3(6) . . . .
O4 Co1 N2 O3 170.0(4) . . . .
O4 Co1 N2 C14 -14.5(5) . . . .
O4 Co2 O1 Co1 -19(3) 2_756 . . .
O4 Co2 O1 Co1 24.98(13) . . . .
O4 Co2 O1 C1 -126.6(4) . . . .
O4 Co2 O1 C1 -171(3) 2_756 . . .
O4 Co2 O4 Co1 150.97(19) 2_756 . . .
O4 Co2 O4 C20 -35.4(4) 2_756 . . .
O4 Co2 O6 C1AA -155.5(5) 2_756 . . .
O4 Co2 O6 C1AA -55.1(5) . . . .
O5 Co1 O1 Co2 81.20(14) . . . .
O5 Co1 O1 C1 -127.0(4) . . . .
O5 Co1 O4 Co2 -60.39(18) . . . .
O5 Co1 O4 C20 125.7(4) . . . .
O5 Co1 N1 O2 -102.7(3) . . . .
O5 Co1 N1 C11 104.1(5) . . . .
O5 Co1 N2 O3 62.4(4) . . . .
O5 Co1 N2 C14 -122.2(5) . . . .
O6 Co2 O1 Co1 115.79(14) 2_756 . . .
O6 Co2 O1 Co1 -67.77(14) . . . .
O6 Co2 O1 C1 140.6(4) . . . .
O6 Co2 O1 C1 -35.8(4) 2_756 . . .
O6 Co2 O4 Co1 59.83(15) . . . .
O6 Co2 O4 Co1 -116.71(15) 2_756 . . .
O6 Co2 O4 C20 57.0(4) 2_756 . . .
O6 Co2 O4 C20 -126.5(4) . . . .
O6 Co2 O6 C1AA 74.7(5) 2_756 . . .
N1 Co1 O1 Co2 -167.46(16) . . . .
N1 Co1 O1 C1 -15.6(4) . . . .
N1 Co1 O4 Co2 100.5(2) . . . .
N1 Co1 O4 C20 -73.5(5) . . . .
N1 Co1 O5 C1AA -132.3(4) . . . .
N1 Co1 N2 O3 -51.2(4) . . . .
N1 Co1 N2 C14 124.3(5) . . . .
N1 O2 C12 C13 -63.1(7) . . . .
N2 Co1 O1 Co2 -71.0(6) . . . .
N2 Co1 O1 C1 80.9(7) . . . .
N2 Co1 O4 Co2 -163.23(18) . . . .
N2 Co1 O4 C20 22.8(4) . . . .
N2 Co1 O5 C1AA 125.7(4) . . . .
N2 Co1 N1 O2 3.9(4) . . . .
N2 Co1 N1 C11 -149.3(5) . . . .
N2 O3 C13 C12 87.2(6) . . . .
N2 C14 C15 C16 -171.1(6) . . . .
N2 C14 C15 C20 7.7(10) . . . .
C1 C2 C3 C4 -0.8(8) . . . .
C1 C10 C11 N1 7.5(8) . . . .
C2 C1 C10 C9 -0.4(7) . . . .
C2 C1 C10 C11 174.2(5) . . . .
C2 C3 C4 C5 -179.7(5) . . . .
C2 C3 C4 C9 1.8(7) . . . .
C3 C4 C5 C6 -179.4(5) . . . .
C3 C4 C9 C8 179.1(5) . . . .
C3 C4 C9 C10 -2.1(7) . . . .
C4 C5 C6 C7 -0.3(9) . . . .
C4 C9 C10 C1 1.5(7) . . . .
C4 C9 C10 C11 -173.3(5) . . . .
C5 C4 C9 C8 0.6(8) . . . .
C5 C4 C9 C10 179.4(5) . . . .
C5 C6 C7 C8 2.0(10) . . . .
C6 C7 C8 C9 -2.4(10) . . . .
C7 C8 C9 C4 1.1(8) . . . .
C7 C8 C9 C10 -177.7(5) . . . .
C8 C9 C10 C1 -179.8(5) . . . .
C8 C9 C10 C11 5.4(8) . . . .
C9 C4 C5 C6 -0.9(9) . . . .
C9 C10 C11 N1 -177.9(5) . . . .
C10 C1 C2 C3 0.1(7) . . . .
C12 O2 N1 Co1 72.5(5) . . . .
C12 O2 N1 C11 -129.7(5) . . . .
C13 O3 N2 Co1 -3.4(6) . . . .
C13 O3 N2 C14 -179.5(5) . . . .
C14 C15 C16 C17 178.5(6) . . . .
C14 C15 C20 O4 -0.2(9) . . . .
C14 C15 C20 C19 179.1(5) . . . .
C15 C16 C17 C18 2.5(11) . . . .
C16 C15 C20 O4 178.6(5) . . . .
C16 C15 C20 C19 -2.1(8) . . . .
C16 C17 C18 C19 -2.0(10) . . . .
C17 C18 C19 C20 -0.6(9) . . . .
C18 C19 C20 O4 -178.1(5) . . . .
C18 C19 C20 C15 2.7(8) . . . .
C20 C15 C16 C17 -0.4(10) . . . .
